data_9013810
loop_
_publ_author_name
'Camara, F.'
'Sokolova, E.'
'Abdu, Y.'
'Hawthorne, F. C.'

_publ_section_title
;
 The crystal structures of niobophyllite, kupletskite-(Cs) and Sn-rich
 astrophyllite: Revisions to the crystal chemistry of the
 astrophyllite-group minerals
;
_journal_name_full 'The Canadian Mineralogist'
_journal_page_first 1
_journal_page_last 16
_journal_paper_doi 10.3749/canmin.48.1.1
_journal_volume 48
_journal_year 2010
_chemical_compound_source 'Zomba-Malosa pegmatite, Monte Malosa, Zomba, Malawi'
_chemical_formula_sum
;Al0.16 Ca0.16 Cs0.02 F0.65 Fe6.46 H0.35 K1.7 Mg0.02 Mn0.44 Na0.96 Nb0.44
 O30.35 Pb0.02 Si7.84 Sn0.62 Ta0.02 Ti0.74 Zn0.02 Zr0.16
;
_chemical_name_mineral 'Sn-Rich Astrophyllite'
_space_group_IT_number 2
_symmetry_space_group_name_Hall '-P 1'
_symmetry_space_group_name_H-M 'P -1'
_cell_angle_alpha 113.019
_cell_angle_beta 94.578
_cell_angle_gamma 103.120
_cell_formula_units_Z 1
_cell_length_a 5.3866
_cell_length_b 11.8821
_cell_length_c 11.6794
_cell_volume 658.092
_database_code_amcsd 0006311
_exptl_crystal_density_diffrn 3.481
_cod_original_formula_sum
;K1.7 Ca.16 Pb.02 Cs.02 Na.96 Fe6.46 Mn.44 Zn.02 (Ti.74 Sn.62 Nb.44 Zr.16
 Ta.02 Mg.02) (Si7.84 Al.16) O30.35 (F.65 H.35)
;
_cod_database_code 9013810

loop_
_space_group_symop_operation_xyz
x,y,z
-x,-y,-z

loop_
_atom_site_aniso_label
_atom_site_aniso_U_11
_atom_site_aniso_U_22
_atom_site_aniso_U_33
_atom_site_aniso_U_12
_atom_site_aniso_U_13
_atom_site_aniso_U_23
KA1 0.09710 0.02680 0.02250 0.00650 0.00300 0.00970
KA2 0.09710 0.02680 0.02250 0.00650 0.00300 0.00970
CaA2 0.09710 0.02680 0.02250 0.00650 0.00300 0.00970
PbA2 0.09710 0.02680 0.02250 0.00650 0.00300 0.00970
KA3 0.09710 0.02680 0.02250 0.00650 0.00300 0.00970
CsA3 0.09710 0.02680 0.02250 0.00650 0.00300 0.00970
NaB 0.02680 0.01630 0.00860 0.00420 0.00140 0.00330
CaB 0.02680 0.01630 0.00860 0.00420 0.00140 0.00330
FeM1 0.00850 0.00940 0.01370 0.00237 0.00274 0.00565
MnM1 0.00850 0.00940 0.01370 0.00237 0.00274 0.00565
CaM1 0.00850 0.00940 0.01370 0.00237 0.00274 0.00565
FeM2 0.00860 0.01000 0.01450 0.00287 0.00336 0.00627
MnM2 0.00860 0.01000 0.01450 0.00287 0.00336 0.00627
CaM2 0.00860 0.01000 0.01450 0.00287 0.00336 0.00627
Fe2+M3 0.00880 0.01020 0.01490 0.00338 0.00371 0.00684
Fe3+M3 0.00880 0.01020 0.01490 0.00338 0.00371 0.00684
MnM3 0.00880 0.01020 0.01490 0.00338 0.00371 0.00684
Fe2+M4 0.00780 0.00850 0.01310 0.00200 0.00180 0.00500
Fe3+M4 0.00780 0.00850 0.01310 0.00200 0.00180 0.00500
ZnM4 0.00780 0.00850 0.01310 0.00200 0.00180 0.00500
TiD 0.00726 0.01041 0.01796 0.00281 0.00314 0.00766
SnD 0.00726 0.01041 0.01796 0.00281 0.00314 0.00766
NbD 0.00726 0.01041 0.01796 0.00281 0.00314 0.00766
ZrD 0.00726 0.01041 0.01796 0.00281 0.00314 0.00766
TaD 0.00726 0.01041 0.01796 0.00281 0.00314 0.00766
MgD 0.00726 0.01041 0.01796 0.00281 0.00314 0.00766
SiT1 0.01200 0.00900 0.01110 0.00210 0.00170 0.00470
AlT1 0.01200 0.00900 0.01110 0.00210 0.00170 0.00470
SiT2 0.01060 0.00920 0.01150 0.00210 0.00150 0.00470
AlT2 0.01060 0.00920 0.01150 0.00210 0.00150 0.00470
SiT3 0.00990 0.00900 0.01170 0.00230 0.00190 0.00550
AlT3 0.00990 0.00900 0.01170 0.00230 0.00190 0.00550
SiT4 0.01230 0.00920 0.01100 0.00230 0.00190 0.00460
AlT4 0.01230 0.00920 0.01100 0.00230 0.00190 0.00460
O1 0.01100 0.01180 0.00100 0.00240 0.00160 0.00420
O2 0.01110 0.01170 0.01670 0.00320 0.00290 0.00650
O3 0.01120 0.01060 0.01090 0.00250 0.00200 0.00450
O-h4 0.01310 0.01270 0.01420 0.00350 0.00310 0.00600
O-h5 0.01340 0.01310 0.01440 0.00320 0.00230 0.00560
O6 0.01200 0.01090 0.01000 0.00250 0.00170 0.00400
O7 0.01190 0.01170 0.00920 0.00360 0.00240 0.00390
O8 0.01380 0.02940 0.01700 -0.00080 0.00380 0.00780
O9 0.04410 0.05900 0.02010 -0.03730 0.01830 -0.00980
O10 0.02180 0.02940 0.01810 0.01540 0.00230 0.00830
O11 0.10500 0.08600 0.02020 0.08700 0.02830 0.02670
O12 0.08500 0.05700 0.02090 0.06000 -0.02050 -0.00850
O13 0.06400 0.00930 0.01450 0.00210 0.00220 0.00530
O14 0.06800 0.00990 0.01560 0.00240 0.00260 0.00670
O15 0.03470 0.08400 0.01880 -0.04130 -0.01140 0.02480
O-HX 0.01990 0.02100 0.01640 0.00530 0.00300 0.00710
FX 0.01990 0.02100 0.01640 0.00530 0.00300 0.00710

loop_
_atom_site_label
_atom_site_fract_x
_atom_site_fract_y
_atom_site_fract_z
_atom_site_occupancy
_atom_site_U_iso_or_equiv
_atom_site_type_symbol
_atom_site_attached_hydrogens
KA1 0.13420 0.26893 0.99484 0.78000 0.05150 K 0
KA2 0.11300 0.22040 0.99590 0.03000 0.05150 K 0
CaA2 0.11300 0.22040 0.99590 0.02000 0.05150 Ca 0
PbA2 0.11300 0.22040 0.99590 0.01000 0.05150 Pb 0
KA3 0.15400 0.30740 -0.00100 0.04000 0.05150 K 0
CsA3 0.15400 0.30740 -0.00100 0.01000 0.05150 Cs 0
NaB 0.50000 0.00000 0.00000 0.96000 0.01830 Na 0
CaB 0.50000 0.00000 0.00000 0.04000 0.01830 Ca 0
FeM1 0.85153 0.20561 0.48017 0.89000 0.01028 Fe 0
MnM1 0.85153 0.20561 0.48017 0.08000 0.01028 Mn 0
CaM1 0.85153 0.20561 0.48017 0.03000 0.01028 Ca 0
FeM2 0.27930 0.06826 0.48837 0.89000 0.01055 Fe 0
MnM2 0.27930 0.06826 0.48837 0.10000 0.01055 Mn 0
CaM2 0.27930 0.06826 0.48837 0.01000 0.01055 Ca 0
Fe2+M3 0.42088 0.35112 0.48492 0.88000 0.01056 Fe 0
Fe3+M3 0.42088 0.35112 0.48492 0.08000 0.01056 Fe 0
MnM3 0.42088 0.35112 0.48492 0.04000 0.01056 Mn 0
Fe2+M4 0.00000 0.50000 0.50000 0.88000 0.00970 Fe 0
Fe3+M4 0.00000 0.50000 0.50000 0.10000 0.00970 Fe 0
ZnM4 0.00000 0.50000 0.50000 0.02000 0.00970 Zn 0
TiD 0.07685 0.08531 0.19385 0.37000 0.01122 Ti 0
SnD 0.07685 0.08531 0.19385 0.31000 0.01122 Sn 0
NbD 0.07685 0.08531 0.19385 0.22000 0.01122 Nb 0
ZrD 0.07685 0.08531 0.19385 0.08000 0.01122 Zr 0
TaD 0.07685 0.08531 0.19385 0.01000 0.01122 Ta 0
MgD 0.07685 0.08531 0.19385 0.01000 0.01122 Mg 0
SiT1 0.67803 0.27365 0.23323 0.98000 0.01092 Si 0
AlT1 0.67803 0.27365 0.23323 0.02000 0.01092 Al 0
SiT2 0.81369 0.54764 0.25524 0.98000 0.01047 Si 0
AlT2 0.81369 0.54764 0.25524 0.02000 0.01047 Al 0
SiT3 0.37723 0.67597 0.25782 0.98000 0.00990 Si 0
AlT3 0.37723 0.67597 0.25782 0.02000 0.00990 Al 0
SiT4 0.50748 0.93258 0.23834 0.98000 0.01083 Si 0
AlT4 0.50748 0.93258 0.23834 0.02000 0.01083 Al 0
O1 0.72710 0.31820 0.38580 1.00000 0.01120 O 0
O2 0.14680 0.16370 0.37710 1.00000 0.01300 O 0
O3 0.12590 0.39060 0.59210 1.00000 0.01100 O 0
O-h4 0.30150 0.46350 0.40200 1.00000 0.01320 O 0
O-h5 0.98860 0.11570 0.59120 1.00000 0.01380 O 0
O6 0.56280 0.25640 0.58810 1.00000 0.01120 O 0
O7 0.57500 0.01630 0.39090 1.00000 0.01100 O 0
O8 0.07360 0.59110 0.20180 1.00000 0.02190 O 0
O9 0.24830 0.04230 0.82560 1.00000 0.05830 O 0
O10 0.42700 0.41180 0.79690 1.00000 0.02230 O 0
O11 0.12860 0.80490 0.83060 1.00000 0.05700 O 0
O12 0.26700 0.95730 0.17370 1.00000 0.05710 O 0
O13 0.26970 0.60560 0.80410 1.00000 0.03110 O 0
O14 0.57450 0.21950 0.79980 1.00000 0.03270 O 0
O15 0.38570 0.19410 0.16920 1.00000 0.05640 O 0
O-HX 0.00000 0.00000 0.00000 0.35000 0.01950 O 0
FX 0.00000 0.00000 0.00000 0.65000 0.01950 F 0

loop_
_cod_changelog_entry_id
_cod_changelog_entry_author
_cod_changelog_entry_date
_cod_changelog_entry_text
1
;cod-tools version 3.8.0
Id: cif_guess_AMCSD_atom_types 9581 2023-05-17 12:35:41Z saulius
;
2023-05-21T08:54:40+03:00
;Derived atom types and hydrogen counts
from atom names that follow the AMCSD naming convention
(Wat == water, O-H == hydroxyl).
;
2
;cod-tools version 3.10.1
Id: cif_fix_AMCSD_aniso_labels 10200 2024-08-01 14:09:44Z saulius
;
2024-08-02T12:21:52+03:00
;Changed the following '_atom_site_aniso_label' values:
'Oh4' -> 'O-h4'
'Oh5' -> 'O-h5'
'OHX' -> 'O-HX'
;

loop_
_cod_related_entry_id
_cod_related_entry_database
_cod_related_entry_code
1 AMCSD 0006311
